data_3000195
loop_
_publ_author_name
'Laura Abad Gal\'an'
'Brodie L. Reid'
'Stefano Stagni'
'Alexandre N. Sobolev'
'Brian W. Skelton'
'Evan G. Moore'
'Garry S. Hanan'
'Eli Zysman-Colman'
'Mark I. Ogden'
'Massimiliano Massi'

_publ_section_title
;
 Probing the effect of \b-triketones in visible and NIR emitting
 lanthanoid complexes
;
_journal_name_full 'To be published'
_chemical_formula_sum 'C69 H56 Ho O11.5'
_symmetry_space_group_name_Hall '-P 1'
_symmetry_space_group_name_H-M 'P -1'
_cell_angle_alpha 100.360(2)
_cell_angle_beta 100.374(2)
_cell_angle_gamma 102.132(3)
_cell_length_a 12.7743(4)
_cell_length_b 13.8632(4)
_cell_length_c 17.0964(4)
_cell_measurement_temperature 100(2)
_cell_volume 2836.07(15)
_diffrn_ambient_temperature 100(2)
_diffrn_radiation_type MoK\a
_diffrn_radiation_wavelength 0.71073
_refine_ls_goodness_of_fit_ref 1.003
_refine_ls_R_factor_all 0.0602
_refine_ls_R_factor_gt 0.0502
_refine_ls_wR_factor_gt 0.1243
_refine_ls_wR_factor_ref 0.1305
_cod_database_code 3000195
_cod_hold_until_date 2018-09-09

loop_
_atom_site_label
_atom_site_fract_x
_atom_site_fract_y
_atom_site_fract_z
? ? ? ?
